data_2242863
loop_
_publ_author_name
'Nerdinger, Sven'
'Stefinovic, Marijan'
'Richter, Frank'
'Olma, Jacek'
'Brysz, Michal'
'Walker, Tracy'
'Kahlenberg, Volker'
'Gelbrich, Thomas'

_publ_section_title
;
 Crystal structure of idelalisib <i>tert</i>-butanol monosolvate dihydrate
;
_journal_coeditor_code WM5487
_journal_issue 3
_journal_name_full 'Acta Crystallographica Section E'
_journal_page_first 414
_journal_page_last 417
_journal_paper_doi 10.1107/S2056989019002743
_journal_volume 75
_journal_year 2019
_chemical_absolute_configuration rm
_chemical_formula_iupac 'C22 H18 F N7 O, C4 H10 O, 2H2 O'
_chemical_formula_moiety 'C22 H18 F N7 O, C4 H10 O, 2(H2 O)'
_chemical_formula_sum 'C26 H32 F N7 O4'
_chemical_formula_weight 525.58
_chemical_name_common 'Idelalisib t-BuOH monosolvate dihydrate'
_chemical_name_systematic
'5-Fluoro-3-phenyl-2-[(1<i>S</i>)-1-(9<i>H</i>-purin-6-ylamino)propyl]quinazolin-4(3<i>H</i>)-one <i>tert</i>-butanol monosolvate dihydrate'
_space_group_crystal_system monoclinic
_space_group_IT_number 5
_space_group_name_Hall 'C 2y'
_space_group_name_H-M_alt 'C 1 2 1'
_symmetry_space_group_name_Hall 'C 2y'
_symmetry_space_group_name_H-M 'C 1 2 1'
_atom_sites_solution_hydrogens mixed
_atom_sites_solution_primary direct
_atom_sites_solution_secondary difmap
_audit_creation_method SHELXL-2014/6
_cell_angle_alpha 90
_cell_angle_beta 102.654(3)
_cell_angle_gamma 90
_cell_formula_units_Z 4
_cell_length_a 21.3758(6)
_cell_length_b 9.2781(3)
_cell_length_c 13.9722(5)
_cell_measurement_reflns_used 5110
_cell_measurement_temperature 173(2)
_cell_measurement_theta_max 28.2620
_cell_measurement_theta_min 2.6970
_cell_volume 2703.75(15)
_computing_cell_refinement
;
CrysAlis PRO (Rigaku OD, 2015)
;
_computing_data_collection
;
CrysAlis PRO (Rigaku OD, 2015)
;
_computing_data_reduction
;
CrysAlis PRO (Rigaku OD, 2015)
;
_computing_molecular_graphics
;
XP (Bruker, 1998), Mercury (Macrae <i>et al.</i>,  2006) and
<i>TOPOS</i> (Blatov,
2006)
;
_computing_publication_material
;
PLATON (Spek, 2009), publCIF (Westrip, 2010) and <i>TOPOS</i>
(Blatov, 2006)
;
_computing_structure_refinement
;
SHELXL2014 (Sheldrick, 2015)
;
_computing_structure_solution
;
SIR2002 (Burla <i>et al.</i>,  2003)
;
_diffrn_ambient_temperature 173(2)
_diffrn_detector 'CCD plate'
_diffrn_detector_area_resol_mean 10.3575
_diffrn_measured_fraction_theta_full 0.998
_diffrn_measured_fraction_theta_max 0.991
_diffrn_measurement_device 'four-circle diffractometer'
_diffrn_measurement_device_type 'Rigaku Oxford Diffraction Xcalibur, Ruby, Gemini ultra'
_diffrn_measurement_method '\w scans'
_diffrn_radiation_monochromator graphite
_diffrn_radiation_probe x-ray
_diffrn_radiation_type 'Mo K\a'
_diffrn_radiation_wavelength 0.71073
_diffrn_reflns_av_R_equivalents 0.0197
_diffrn_reflns_av_unetI/netI 0.0341
_diffrn_reflns_limit_h_max 26
_diffrn_reflns_limit_h_min -20
_diffrn_reflns_limit_k_max 11
_diffrn_reflns_limit_k_min -10
_diffrn_reflns_limit_l_max 12
_diffrn_reflns_limit_l_min -16
_diffrn_reflns_number 8990
_diffrn_reflns_theta_full 25.242
_diffrn_reflns_theta_max 26.017
_diffrn_reflns_theta_min 2.183
_diffrn_source 'fine-focus sealed X-ray tube'
_exptl_absorpt_coefficient_mu 0.094
_exptl_absorpt_correction_T_max 1.00000
_exptl_absorpt_correction_T_min 0.83465
_exptl_absorpt_correction_type multi-scan
_exptl_absorpt_process_details
;
(<i>CrysAlis PRO</i>; Rigaku OD, 2015)
;
_exptl_crystal_colour colourless
_exptl_crystal_density_diffrn 1.291
_exptl_crystal_description 'irregular fragment'
_exptl_crystal_F_000 1112
_exptl_crystal_size_max 0.340
_exptl_crystal_size_mid 0.260
_exptl_crystal_size_min 0.180
_refine_diff_density_max 0.271
_refine_diff_density_min -0.177
_refine_ls_abs_structure_details
;
Flack <i>x</i> determined using 1997 quotients
[(<i>I</i>^+^)-(<i>I</i>^-^)]/[(<i>I</i>^+^)+(<i>I</i>^-^)]
(Parsons <i>et al.</i>, 2013)
;
_refine_ls_abs_structure_Flack -0.1(4)
_refine_ls_extinction_method none
_refine_ls_goodness_of_fit_ref 1.067
_refine_ls_hydrogen_treatment mixed
_refine_ls_matrix_type full
_refine_ls_number_parameters 375
_refine_ls_number_reflns 5111
_refine_ls_number_restraints 10
_refine_ls_restrained_S_all 1.068
_refine_ls_R_factor_all 0.0429
_refine_ls_R_factor_gt 0.0388
_refine_ls_shift/su_max 0.000
_refine_ls_shift/su_mean 0.000
_refine_ls_structure_factor_coef Fsqd
_refine_ls_weighting_details 'w=1/[\s^2^(Fo^2^)+(0.0448P)^2^+1.4882P] where P=(Fo^2^+2Fc^2^)/3'
_refine_ls_weighting_scheme calc
_refine_ls_wR_factor_gt 0.0950
_refine_ls_wR_factor_ref 0.0980
_reflns_number_gt 4751
_reflns_number_total 5111
_reflns_threshold_expression 'I > 2\s(I)'
_cod_data_source_file wm5487sup1.cif
_cod_data_source_block I
_cod_database_code 2242863
_shelx_space_group_comment
;
The symmetry employed for this shelxl refinement is uniquely defined
by the following loop, which should always be used as a source of
symmetry information in preference to the above space-group names.
They are only intended as comments.
;
_shelx_estimated_absorpt_t_min 0.969
_shelx_estimated_absorpt_t_max 0.983
_shelxl_version_number 2014/6

loop_
_space_group_symop_operation_xyz
'x, y, z'
'-x, y, -z'
'x+1/2, y+1/2, z'
'-x+1/2, y+1/2, -z'

loop_
_atom_site_type_symbol
_atom_site_label
_atom_site_fract_x
_atom_site_fract_y
_atom_site_fract_z
_atom_site_U_iso_or_equiv
_atom_site_adp_type
_atom_site_calc_flag
_atom_site_occupancy
N N1 0.31764(11) 0.8629(3) 0.59496(16) 0.0225(5) Uani d 1
C C2 0.25203(13) 0.8986(3) 0.5816(2) 0.0269(6) Uani d 1
C C3 0.22506(13) 0.8657(3) 0.6664(2) 0.0238(6) Uani d 1
C C4 0.26486(13) 0.8111(3) 0.7519(2) 0.0220(6) Uani d 1
N N5 0.32934(10) 0.7807(2) 0.75732(16) 0.0205(5) Uani d 1
C C6 0.35268(13) 0.8049(3) 0.68133(18) 0.0190(5) Uani d 1
C C7 0.16088(14) 0.8885(3) 0.6679(2) 0.0301(7) Uani d 1
C C8 0.13634(14) 0.8634(4) 0.7481(3) 0.0357(7) Uani d 1
H H8 0.0922 0.8796 0.7461 0.043 Uiso calc 1
C C9 0.17702(16) 0.8135(4) 0.8331(2) 0.0350(7) Uani d 1
H H9 0.1609 0.7983 0.8905 0.042 Uiso calc 1
C C10 0.24025(14) 0.7861(3) 0.8347(2) 0.0266(6) Uani d 1
H H10 0.2674 0.7498 0.8928 0.032 Uiso calc 1
C C11 0.34784(13) 0.8965(4) 0.5149(2) 0.0281(7) Uani d 1
C C12 0.35269(15) 0.7897(4) 0.4473(2) 0.0367(8) Uani d 1
H H12 0.3343 0.6973 0.4514 0.044 Uiso calc 1
C C13 0.38504(18) 0.8210(5) 0.3736(3) 0.0519(11) Uani d 1
H H13 0.3891 0.7492 0.3269 0.062 Uiso calc 1
C C14 0.4111(2) 0.9557(6) 0.3681(3) 0.0635(14) Uani d 1
H H14 0.4335 0.9760 0.3179 0.076 Uiso calc 1
C C15 0.40512(18) 1.0609(5) 0.4347(3) 0.0559(12) Uani d 1
H H15 0.4229 1.1538 0.4297 0.067 Uiso calc 1
C C16 0.37325(15) 1.0323(4) 0.5091(2) 0.0395(8) Uani d 1
H H16 0.3690 1.1048 0.5553 0.047 Uiso calc 1
O O17 0.22461(10) 0.9541(3) 0.50590(16) 0.0443(6) Uani d 1
C C18 0.42053(13) 0.7557(3) 0.68211(19) 0.0206(6) Uani d 1
H H18 0.4364 0.8091 0.6300 0.025 Uiso calc 1
N N19 0.46407(11) 0.7818(3) 0.77607(17) 0.0210(5) Uani d 1
H H19 0.4813(14) 0.709(3) 0.813(2) 0.021(8) Uiso d 1
C C20 0.48111(12) 0.9170(3) 0.8058(2) 0.0200(6) Uani d 1
N N21 0.45009(11) 1.0276(3) 0.75290(17) 0.0249(5) Uani d 1
C C22 0.46761(14) 1.1613(3) 0.7819(2) 0.0275(7) Uani d 1
H H22 0.4447 1.2358 0.7424 0.033 Uiso calc 1
N N23 0.51255(12) 1.2060(3) 0.85799(19) 0.0278(6) Uani d 1
C C24 0.54192(13) 1.0929(3) 0.9097(2) 0.0216(6) Uani d 1
N N25 0.58955(11) 1.0964(3) 0.99228(18) 0.0242(5) Uani d 1
H H25 0.6096(17) 1.174(3) 1.017(3) 0.043(11) Uiso d 1
C C26 0.60377(13) 0.9565(3) 1.0169(2) 0.0251(6) Uani d 1
H H26 0.6358 0.9289 1.0724 0.030 Uiso calc 1
N N27 0.56911(11) 0.8628(3) 0.95710(17) 0.0227(5) Uani d 1
C C28 0.52953(12) 0.9492(3) 0.88899(19) 0.0193(6) Uani d 1
F F29 0.12046(8) 0.9365(2) 0.58583(14) 0.0450(5) Uani d 1
C C30 0.41885(13) 0.5942(3) 0.6584(2) 0.0233(6) Uani d 1
H H30A 0.4119 0.5392 0.7159 0.028 Uiso calc 1
H H30B 0.3824 0.5742 0.6028 0.028 Uiso calc 1
C C31 0.48062(15) 0.5434(4) 0.6322(2) 0.0379(8) Uani d 1
H H31A 0.5164 0.5557 0.6889 0.057 Uiso calc 1
H H31B 0.4887 0.6004 0.5771 0.057 Uiso calc 1
H H31C 0.4766 0.4414 0.6136 0.057 Uiso calc 1
C C32 0.28332(15) 0.3199(3) 0.8427(2) 0.0338(7) Uani d 1
C C33 0.2706(2) 0.1621(5) 0.8256(4) 0.0719(15) Uani d 1
H H33A 0.2641 0.1171 0.8862 0.108 Uiso calc 1
H H33B 0.3073 0.1170 0.8060 0.108 Uiso calc 1
H H33C 0.2320 0.1490 0.7736 0.108 Uiso calc 1
C C34 0.23156(19) 0.3891(5) 0.8861(3) 0.0569(11) Uani d 1
H H34A 0.2445 0.4875 0.9073 0.085 Uiso calc 1
H H34B 0.2254 0.3326 0.9426 0.085 Uiso calc 1
H H34C 0.1913 0.3920 0.8365 0.085 Uiso calc 1
C C35 0.28984(18) 0.3982(5) 0.7512(3) 0.0461(9) Uani d 1
H H35A 0.3226 0.3509 0.7230 0.069 Uiso calc 1
H H35B 0.3024 0.4983 0.7674 0.069 Uiso calc 1
H H35C 0.2487 0.3964 0.7035 0.069 Uiso calc 1
O O36 0.34320(12) 0.3280(2) 0.91451(19) 0.0419(6) Uani d 1
H H36 0.353(2) 0.414(3) 0.920(3) 0.063(14) Uiso d 1
O O37 0.38596(12) 0.6073(2) 0.93073(17) 0.0386(6) Uani d 1
H H37A 0.3696(17) 0.665(4) 0.884(2) 0.044(11) Uiso d 1
H H37B 0.402(2) 0.665(4) 0.982(2) 0.068(14) Uiso d 1
O O38 0.50757(12) 0.5153(2) 0.88771(17) 0.0361(5) Uani d 1
H H38A 0.5126(16) 0.424(3) 0.877(3) 0.040(10) Uiso d 1
H H38B 0.4728(15) 0.523(4) 0.911(3) 0.064(14) Uiso d 1

loop_
_atom_site_aniso_label
_atom_site_aniso_U_11
_atom_site_aniso_U_22
_atom_site_aniso_U_33
_atom_site_aniso_U_12
_atom_site_aniso_U_13
_atom_site_aniso_U_23
N1 0.0200(11) 0.0277(12) 0.0181(11) 0.0050(10) 0.0007(9) 0.0021(9)
C2 0.0222(13) 0.0359(17) 0.0212(14) 0.0069(13) 0.0014(11) 0.0031(12)
C3 0.0207(13) 0.0223(14) 0.0277(15) 0.0022(12) 0.0036(11) 0.0008(12)
C4 0.0228(13) 0.0172(13) 0.0246(14) -0.0006(11) 0.0023(11) 0.0004(11)
N5 0.0192(11) 0.0211(12) 0.0193(12) 0.0023(9) 0.0005(9) 0.0003(9)
C6 0.0203(13) 0.0168(12) 0.0179(13) 0.0009(11) 0.0000(10) -0.0006(10)
C7 0.0206(14) 0.0323(18) 0.0351(17) 0.0040(13) 0.0009(12) 0.0059(13)
C8 0.0213(14) 0.0426(18) 0.0464(19) 0.0062(14) 0.0142(14) 0.0094(15)
C9 0.0323(16) 0.0390(18) 0.0376(18) -0.0005(14) 0.0160(14) 0.0070(15)
C10 0.0253(15) 0.0266(16) 0.0278(15) 0.0023(12) 0.0051(12) 0.0046(12)
C11 0.0218(13) 0.0403(18) 0.0208(14) 0.0120(13) 0.0015(11) 0.0085(12)
C12 0.0312(16) 0.055(2) 0.0221(15) 0.0162(16) 0.0016(13) 0.0000(15)
C13 0.041(2) 0.088(3) 0.0276(18) 0.026(2) 0.0085(16) 0.0061(19)
C14 0.041(2) 0.116(4) 0.039(2) 0.022(3) 0.0210(17) 0.028(3)
C15 0.043(2) 0.073(3) 0.052(2) 0.002(2) 0.0115(18) 0.035(2)
C16 0.0358(17) 0.048(2) 0.0333(18) 0.0057(16) 0.0041(14) 0.0154(16)
O17 0.0270(11) 0.0747(18) 0.0298(12) 0.0214(12) 0.0027(9) 0.0201(12)
C18 0.0182(13) 0.0242(14) 0.0175(13) 0.0002(11) 0.0001(10) 0.0001(11)
N19 0.0188(11) 0.0201(13) 0.0201(12) 0.0018(10) -0.0045(9) 0.0010(9)
C20 0.0168(12) 0.0222(14) 0.0211(13) 0.0005(11) 0.0047(10) 0.0001(11)
N21 0.0238(12) 0.0241(13) 0.0250(12) 0.0030(11) 0.0016(10) 0.0035(10)
C22 0.0270(15) 0.0233(16) 0.0313(16) 0.0024(13) 0.0043(13) 0.0059(12)
N23 0.0283(13) 0.0207(13) 0.0342(14) -0.0003(11) 0.0067(11) 0.0022(10)
C24 0.0189(13) 0.0249(14) 0.0217(14) -0.0024(12) 0.0063(11) -0.0023(12)
N25 0.0234(12) 0.0220(12) 0.0269(13) -0.0043(11) 0.0048(10) -0.0050(10)
C26 0.0212(14) 0.0269(16) 0.0250(15) -0.0026(12) 0.0001(11) -0.0005(12)
N27 0.0195(11) 0.0233(12) 0.0242(12) -0.0005(10) 0.0024(9) 0.0010(9)
C28 0.0163(12) 0.0218(15) 0.0207(13) -0.0009(11) 0.0056(10) 0.0020(11)
F29 0.0225(9) 0.0661(14) 0.0441(11) 0.0116(9) 0.0020(8) 0.0223(10)
C30 0.0204(13) 0.0233(14) 0.0233(14) 0.0023(12) -0.0014(11) -0.0037(12)
C31 0.0369(17) 0.039(2) 0.0394(19) 0.0112(15) 0.0117(14) -0.0049(15)
C32 0.0291(16) 0.0276(17) 0.0388(17) 0.0007(13) -0.0054(13) 0.0049(13)
C33 0.057(3) 0.035(2) 0.104(4) -0.009(2) -0.026(3) 0.004(2)
C34 0.050(2) 0.071(3) 0.051(2) 0.003(2) 0.0133(18) 0.008(2)
C35 0.0412(19) 0.056(2) 0.0387(19) -0.0058(18) 0.0037(15) 0.0013(17)
O36 0.0383(13) 0.0236(13) 0.0525(15) -0.0013(10) -0.0151(11) 0.0061(11)
O37 0.0517(15) 0.0267(12) 0.0284(12) -0.0038(11) -0.0106(11) 0.0012(10)
O38 0.0453(14) 0.0233(12) 0.0370(13) 0.0031(11) 0.0032(11) 0.0010(10)

loop_
_atom_type_symbol
_atom_type_description
_atom_type_scat_dispersion_real
_atom_type_scat_dispersion_imag
_atom_type_scat_source
C C 0.0033 0.0016 'International Tables Vol C Tables 4.2.6.8 and 6.1.1.4'
H H 0.0000 0.0000 'International Tables Vol C Tables 4.2.6.8 and 6.1.1.4'
N N 0.0061 0.0033 'International Tables Vol C Tables 4.2.6.8 and 6.1.1.4'
O O 0.0106 0.0060 'International Tables Vol C Tables 4.2.6.8 and 6.1.1.4'
F F 0.0171 0.0103 'International Tables Vol C Tables 4.2.6.8 and 6.1.1.4'

loop_
_geom_angle_atom_site_label_1
_geom_angle_atom_site_label_2
_geom_angle_atom_site_label_3
_geom_angle
C6 N1 C2 122.6(2)
C6 N1 C11 120.8(2)
C2 N1 C11 116.5(2)
O17 C2 N1 119.6(3)
O17 C2 C3 126.8(3)
N1 C2 C3 113.6(2)
C7 C3 C4 117.3(3)
C7 C3 C2 123.1(3)
C4 C3 C2 119.6(2)
C10 C4 N5 118.1(2)
C10 C4 C3 120.0(3)
N5 C4 C3 121.9(2)
C6 N5 C4 118.5(2)
N5 C6 N1 123.6(2)
N5 C6 C18 118.9(2)
N1 C6 C18 117.2(2)
F29 C7 C8 117.8(3)
F29 C7 C3 119.1(3)
C8 C7 C3 123.1(3)
C7 C8 C9 118.7(3)
C7 C8 H8 120.7
C9 C8 H8 120.7
C10 C9 C8 120.5(3)
C10 C9 H9 119.8
C8 C9 H9 119.8
C9 C10 C4 120.4(3)
C9 C10 H10 119.8
C4 C10 H10 119.8
C16 C11 C12 121.5(3)
C16 C11 N1 119.4(3)
C12 C11 N1 119.1(3)
C11 C12 C13 118.6(4)
C11 C12 H12 120.7
C13 C12 H12 120.7
C14 C13 C12 120.2(4)
C14 C13 H13 119.9
C12 C13 H13 119.9
C15 C14 C13 120.5(4)
C15 C14 H14 119.7
C13 C14 H14 119.7
C14 C15 C16 120.4(4)
C14 C15 H15 119.8
C16 C15 H15 119.8
C11 C16 C15 118.8(4)
C11 C16 H16 120.6
C15 C16 H16 120.6
N19 C18 C6 112.2(2)
N19 C18 C30 109.7(2)
C6 C18 C30 108.4(2)
N19 C18 H18 108.8
C6 C18 H18 108.8
C30 C18 H18 108.8
C20 N19 C18 120.7(2)
C20 N19 H19 119(2)
C18 N19 H19 120(2)
N19 C20 N21 118.2(2)
N19 C20 C28 123.5(2)
N21 C20 C28 118.3(2)
C22 N21 C20 118.0(2)
N21 C22 N23 129.6(3)
N21 C22 H22 115.2
N23 C22 H22 115.2
C22 N23 C24 110.8(2)
N23 C24 N25 127.6(3)
N23 C24 C28 126.5(3)
N25 C24 C28 105.9(2)
C26 N25 C24 106.0(2)
C26 N25 H25 129(2)
C24 N25 H25 125(2)
N27 C26 N25 113.9(3)
N27 C26 H26 123.0
N25 C26 H26 123.0
C26 N27 C28 103.2(2)
C24 C28 N27 110.9(2)
C24 C28 C20 116.8(2)
N27 C28 C20 132.3(3)
C31 C30 C18 112.0(3)
C31 C30 H30A 109.2
C18 C30 H30A 109.2
C31 C30 H30B 109.2
C18 C30 H30B 109.2
H30A C30 H30B 107.9
C30 C31 H31A 109.5
C30 C31 H31B 109.5
H31A C31 H31B 109.5
C30 C31 H31C 109.5
H31A C31 H31C 109.5
H31B C31 H31C 109.5
O36 C32 C33 105.3(3)
O36 C32 C35 109.4(3)
C33 C32 C35 112.6(4)
O36 C32 C34 108.3(3)
C33 C32 C34 110.8(4)
C35 C32 C34 110.3(3)
C32 C33 H33A 109.5
C32 C33 H33B 109.5
H33A C33 H33B 109.5
C32 C33 H33C 109.5
H33A C33 H33C 109.5
H33B C33 H33C 109.5
C32 C34 H34A 109.5
C32 C34 H34B 109.5
H34A C34 H34B 109.5
C32 C34 H34C 109.5
H34A C34 H34C 109.5
H34B C34 H34C 109.5
C32 C35 H35A 109.5
C32 C35 H35B 109.5
H35A C35 H35B 109.5
C32 C35 H35C 109.5
H35A C35 H35C 109.5
H35B C35 H35C 109.5
C32 O36 H36 107(3)
H37A O37 H37B 105(3)
H38A O38 H38B 107(3)

loop_
_geom_bond_atom_site_label_1
_geom_bond_atom_site_label_2
_geom_bond_distance
N1 C6 1.382(3)
N1 C2 1.413(3)
N1 C11 1.443(4)
C2 O17 1.207(3)
C2 C3 1.459(4)
C3 C7 1.393(4)
C3 C4 1.401(4)
C4 C10 1.392(4)
C4 N5 1.392(4)
N5 C6 1.288(4)
C6 C18 1.518(4)
C7 F29 1.351(3)
C7 C8 1.358(4)
C8 C9 1.388(5)
C8 H8 0.9500
C9 C10 1.371(4)
C9 H9 0.9500
C10 H10 0.9500
C11 C16 1.381(5)
C11 C12 1.388(5)
C12 C13 1.392(5)
C12 H12 0.9500
C13 C14 1.378(7)
C13 H13 0.9500
C14 C15 1.374(7)
C14 H14 0.9500
C15 C16 1.389(5)
C15 H15 0.9500
C16 H16 0.9500
C18 N19 1.454(3)
C18 C30 1.534(4)
C18 H18 1.0000
N19 C20 1.346(4)
N19 H19 0.88(2)
C20 N21 1.351(4)
C20 C28 1.409(4)
N21 C22 1.333(4)
C22 N23 1.334(4)
C22 H22 0.9500
N23 C24 1.348(4)
C24 N25 1.362(4)
C24 C28 1.378(4)
N25 C26 1.360(4)
N25 H25 0.87(2)
C26 N27 1.316(4)
C26 H26 0.9500
N27 C28 1.382(4)
C30 C31 1.520(4)
C30 H30A 0.9900
C30 H30B 0.9900
C31 H31A 0.9800
C31 H31B 0.9800
C31 H31C 0.9800
C32 O36 1.445(4)
C32 C33 1.498(5)
C32 C35 1.504(5)
C32 C34 1.516(5)
C33 H33A 0.9800
C33 H33B 0.9800
C33 H33C 0.9800
C34 H34A 0.9800
C34 H34B 0.9800
C34 H34C 0.9800
C35 H35A 0.9800
C35 H35B 0.9800
C35 H35C 0.9800
O36 H36 0.82(3)
O37 H37A 0.86(2)
O37 H37B 0.90(2)
O38 H38A 0.87(2)
O38 H38B 0.88(2)

loop_
_geom_hbond_atom_site_label_D
_geom_hbond_atom_site_label_H
_geom_hbond_atom_site_label_A
_geom_hbond_site_symmetry_A
_geom_hbond_distance_DH
_geom_hbond_distance_HA
_geom_hbond_distance_DA
_geom_hbond_angle_DHA
N19 H19 O38 . 0.88(2) 2.09(2) 2.963(3) 170(3)
N25 H25 O36 2_667 0.87(2) 1.88(2) 2.750(3) 173(4)
O36 H36 O37 . 0.82(3) 1.92(3) 2.741(3) 174(5)
O37 H37A N5 . 0.86(2) 2.09(2) 2.939(3) 172(3)
O37 H37B N27 2_657 0.90(2) 2.06(3) 2.888(3) 153(4)
O38 H38A N23 1_545 0.87(2) 2.04(2) 2.905(3) 172(3)
O38 H38B O37 . 0.88(2) 2.09(3) 2.921(4) 158(4)

loop_
_geom_torsion_atom_site_label_1
_geom_torsion_atom_site_label_2
_geom_torsion_atom_site_label_3
_geom_torsion_atom_site_label_4
_geom_torsion
C6 N1 C2 O17 177.1(3)
C11 N1 C2 O17 0.0(4)
C6 N1 C2 C3 -1.2(4)
C11 N1 C2 C3 -178.3(3)
O17 C2 C3 C7 3.7(5)
N1 C2 C3 C7 -178.2(3)
O17 C2 C3 C4 -175.0(3)
N1 C2 C3 C4 3.1(4)
C7 C3 C4 C10 -1.9(4)
C2 C3 C4 C10 176.8(3)
C7 C3 C4 N5 178.2(3)
C2 C3 C4 N5 -3.0(4)
C10 C4 N5 C6 -179.3(3)
C3 C4 N5 C6 0.5(4)
C4 N5 C6 N1 1.6(4)
C4 N5 C6 C18 -172.7(2)
C2 N1 C6 N5 -1.3(4)
C11 N1 C6 N5 175.7(3)
C2 N1 C6 C18 173.2(2)
C11 N1 C6 C18 -9.8(4)
C4 C3 C7 F29 -177.8(3)
C2 C3 C7 F29 3.4(5)
C4 C3 C7 C8 1.5(5)
C2 C3 C7 C8 -177.2(3)
F29 C7 C8 C9 179.8(3)
C3 C7 C8 C9 0.5(5)
C7 C8 C9 C10 -2.0(5)
C8 C9 C10 C4 1.5(5)
N5 C4 C10 C9 -179.7(3)
C3 C4 C10 C9 0.5(4)
C6 N1 C11 C16 -90.8(3)
C2 N1 C11 C16 86.4(3)
C6 N1 C11 C12 87.0(3)
C2 N1 C11 C12 -95.9(3)
C16 C11 C12 C13 1.2(4)
N1 C11 C12 C13 -176.5(3)
C11 C12 C13 C14 -0.4(5)
C12 C13 C14 C15 -0.5(6)
C13 C14 C15 C16 0.8(6)
C12 C11 C16 C15 -1.0(5)
N1 C11 C16 C15 176.7(3)
C14 C15 C16 C11 0.0(5)
N5 C6 C18 N19 -41.0(3)
N1 C6 C18 N19 144.2(2)
N5 C6 C18 C30 80.3(3)
N1 C6 C18 C30 -94.4(3)
C6 C18 N19 C20 -69.6(3)
C30 C18 N19 C20 169.8(2)
C18 N19 C20 N21 9.1(4)
C18 N19 C20 C28 -171.0(2)
N19 C20 N21 C22 -179.2(3)
C28 C20 N21 C22 0.8(4)
C20 N21 C22 N23 -0.3(5)
N21 C22 N23 C24 -0.5(4)
C22 N23 C24 N25 -179.3(3)
C22 N23 C24 C28 0.8(4)
N23 C24 N25 C26 -179.6(3)
C28 C24 N25 C26 0.3(3)
C24 N25 C26 N27 -0.1(3)
N25 C26 N27 C28 -0.2(3)
N23 C24 C28 N27 179.5(3)
N25 C24 C28 N27 -0.5(3)
N23 C24 C28 C20 -0.3(4)
N25 C24 C28 C20 179.7(2)
C26 N27 C28 C24 0.4(3)
C26 N27 C28 C20 -179.9(3)
N19 C20 C28 C24 179.5(3)
N21 C20 C28 C24 -0.5(4)
N19 C20 C28 N27 -0.2(5)
N21 C20 C28 N27 179.7(3)
N19 C18 C30 C31 -71.6(3)
C6 C18 C30 C31 165.5(2)

_cod_database_fobs_code 2242863
